data_7219407
loop_
_publ_author_name
'Qian, Hui-Fen'
'Wang, Yin-Ge'
'Geng, Jiao'
'Huang, Wei'

_publ_section_title
;
 A rare case of a dye co-crystal showing better dyeing performance
;
_journal_issue 10
_journal_name_full CrystEngComm
_journal_page_first 2083
_journal_paper_doi 10.1039/C4CE02424A
_journal_volume 17
_journal_year 2015
_chemical_formula_moiety 'C16 H16 N4 O2'
_chemical_formula_sum 'C16 H16 N4 O2'
_chemical_formula_weight 296.33
_chemical_name_systematic
; 
 ? 
;
_space_group_IT_number 2
_symmetry_cell_setting triclinic
_symmetry_space_group_name_Hall '-P 1'
_symmetry_space_group_name_H-M 'P -1'
_atom_sites_solution_hydrogens geom
_atom_sites_solution_primary direct
_atom_sites_solution_secondary difmap
_audit_creation_method SHELXL-97
_audit_update_record
;
2014-11-16 deposited with the CCDC.
2015-01-27 downloaded from the CCDC.
;
_cell_angle_alpha 100.7370(10)
_cell_angle_beta 93.4910(10)
_cell_angle_gamma 103.1710(10)
_cell_formula_units_Z 2
_cell_length_a 7.3985(5)
_cell_length_b 7.5160(5)
_cell_length_c 13.5827(9)
_cell_measurement_reflns_used 1695
_cell_measurement_temperature 291(2)
_cell_measurement_theta_max 27.473
_cell_measurement_theta_min 2.844
_cell_volume 718.32(8)
_computing_cell_refinement SMART
_computing_data_collection 'SMART (BRUKER 2000)'
_computing_data_reduction 'SAINT (BRUKER 2000)'
_computing_molecular_graphics SHELXTL
_computing_publication_material SHELXTL
_computing_structure_refinement SHELXTL
_computing_structure_solution 'SHELXTL (BRUKER 2000)'
_diffrn_ambient_temperature 291(2)
_diffrn_measured_fraction_theta_full 0.994
_diffrn_measured_fraction_theta_max 0.994
_diffrn_measurement_device_type 'Bruker CCD area detector'
_diffrn_measurement_method '\f and \w scans'
_diffrn_radiation_monochromator graphite
_diffrn_radiation_source 'sealed tube'
_diffrn_radiation_type MoK\a
_diffrn_radiation_wavelength 0.71073
_diffrn_reflns_av_R_equivalents 0.0107
_diffrn_reflns_av_sigmaI/netI 0.0161
_diffrn_reflns_limit_h_max 7
_diffrn_reflns_limit_h_min -8
_diffrn_reflns_limit_k_max 8
_diffrn_reflns_limit_k_min -8
_diffrn_reflns_limit_l_max 16
_diffrn_reflns_limit_l_min -16
_diffrn_reflns_number 4062
_diffrn_reflns_theta_full 24.99
_diffrn_reflns_theta_max 24.99
_diffrn_reflns_theta_min 1.53
_diffrn_standards_decay_% 0
_diffrn_standards_interval_count 0
_diffrn_standards_interval_time 0
_diffrn_standards_number 0
_exptl_absorpt_coefficient_mu 0.094
_exptl_absorpt_correction_T_max 0.9907
_exptl_absorpt_correction_T_min 0.9907
_exptl_absorpt_correction_type multi-scan
_exptl_absorpt_process_details 'SADABS, Bruker(2000)'
_exptl_crystal_colour red
_exptl_crystal_density_diffrn 1.370
_exptl_crystal_density_method 'not measured'
_exptl_crystal_description block
_exptl_crystal_F_000 312
_exptl_crystal_size_max 0.10
_exptl_crystal_size_mid 0.10
_exptl_crystal_size_min 0.10
_refine_diff_density_max 0.192
_refine_diff_density_min -0.199
_refine_diff_density_rms 0.036
_refine_ls_extinction_method none
_refine_ls_goodness_of_fit_ref 1.074
_refine_ls_hydrogen_treatment mixed
_refine_ls_matrix_type full
_refine_ls_number_parameters 207
_refine_ls_number_reflns 2501
_refine_ls_number_restraints 0
_refine_ls_restrained_S_all 1.074
_refine_ls_R_factor_all 0.0520
_refine_ls_R_factor_gt 0.0437
_refine_ls_shift/su_max 0.000
_refine_ls_shift/su_mean 0.000
_refine_ls_structure_factor_coef Fsqd
_refine_ls_weighting_details 'calc w=1/[\s^2^(Fo^2^)+(0.0777P)^2^+0.1083P] where P=(Fo^2^+2Fc^2^)/3'
_refine_ls_weighting_scheme calc
_refine_ls_wR_factor_gt 0.1327
_refine_ls_wR_factor_ref 0.1384
_reflns_number_gt 2119
_reflns_number_total 2501
_reflns_threshold_expression >2sigma(I)
_cod_data_source_file c4ce02424a2.cif
_cod_data_source_block methyl
_cod_depositor_comments 'Adding full bibliography for 7219407--7219409.cif.'
_cod_database_code 7219407

loop_
_symmetry_equiv_pos_as_xyz
'x, y, z'
'-x, -y, -z'

loop_
_atom_site_label
_atom_site_type_symbol
_atom_site_fract_x
_atom_site_fract_y
_atom_site_fract_z
_atom_site_U_iso_or_equiv
_atom_site_adp_type
_atom_site_occupancy
_atom_site_symmetry_multiplicity
_atom_site_calc_flag
_atom_site_refinement_flags
C1 C -0.0516(2) 0.2349(2) -0.00150(11) 0.0347(3) Uani 1 1 d .
C2 C 0.0756(2) 0.2120(2) -0.07238(11) 0.0361(4) Uani 1 1 d .
C3 C 0.0100(2) 0.0848(2) -0.16400(11) 0.0403(4) Uani 1 1 d .
C4 C -0.1770(2) -0.0108(2) -0.18236(12) 0.0479(4) Uani 1 1 d .
H4 H -0.2200 -0.0957 -0.2429 0.058 Uiso 1 1 calc R
C5 C -0.2997(2) 0.0183(2) -0.11217(12) 0.0494(4) Uani 1 1 d .
H5 H -0.4248 -0.0451 -0.1264 0.059 Uiso 1 1 calc R
C6 C -0.2386(2) 0.1403(2) -0.02119(12) 0.0428(4) Uani 1 1 d .
H6 H -0.3213 0.1591 0.0264 0.051 Uiso 1 1 calc R
C7 C 0.2771(2) 0.3205(2) -0.04995(13) 0.0477(4) Uani 1 1 d .
H7A H 0.2840 0.4514 -0.0430 0.072 Uiso 1 1 calc R
H7B H 0.3458 0.2809 -0.1042 0.072 Uiso 1 1 calc R
H7C H 0.3298 0.2981 0.0116 0.072 Uiso 1 1 calc R
C8 C 0.1399(3) 0.0482(3) -0.24212(13) 0.0563(5) Uani 1 1 d .
H8A H 0.0710 -0.0406 -0.2999 0.085 Uiso 1 1 calc R
H8B H 0.2360 -0.0008 -0.2144 0.085 Uiso 1 1 calc R
H8C H 0.1956 0.1628 -0.2619 0.085 Uiso 1 1 calc R
C9 C -0.0146(2) 0.4950(2) 0.25073(10) 0.0343(3) Uani 1 1 d .
C10 C 0.1804(2) 0.6025(2) 0.26873(11) 0.0377(4) Uani 1 1 d .
C11 C 0.1244(2) 0.7480(2) 0.43696(11) 0.0433(4) Uani 1 1 d .
C12 C -0.0680(2) 0.6337(2) 0.41725(11) 0.0386(4) Uani 1 1 d .
C13 C -0.1378(2) 0.5120(2) 0.32825(11) 0.0366(4) Uani 1 1 d .
C14 C 0.4281(2) 0.8444(3) 0.37643(13) 0.0611(5) Uani 1 1 d .
H14A H 0.5009 0.7968 0.4215 0.092 Uiso 1 1 calc R
H14B H 0.4280 0.9708 0.4059 0.092 Uiso 1 1 calc R
H14C H 0.4814 0.8411 0.3136 0.092 Uiso 1 1 calc R
C15 C -0.1777(2) 0.6571(2) 0.49966(11) 0.0447(4) Uani 1 1 d .
C16 C -0.3350(2) 0.3987(2) 0.31045(12) 0.0488(4) Uani 1 1 d .
H16A H -0.3972 0.4275 0.3692 0.073 Uiso 1 1 calc R
H16B H -0.3365 0.2684 0.2969 0.073 Uiso 1 1 calc R
H16C H -0.3981 0.4274 0.2538 0.073 Uiso 1 1 calc R
N1 N 0.01746(18) 0.35746(17) 0.09150(9) 0.0361(3) Uani 1 1 d .
N2 N -0.08778(17) 0.37807(16) 0.16408(9) 0.0359(3) Uani 1 1 d .
N3 N 0.23635(17) 0.72923(18) 0.35861(9) 0.0423(3) Uani 1 1 d .
N4 N -0.2623(2) 0.6751(2) 0.56665(11) 0.0660(5) Uani 1 1 d .
O1 O 0.29254(15) 0.58442(17) 0.20624(8) 0.0484(3) Uani 1 1 d .
O2 O 0.18616(18) 0.85469(19) 0.51685(9) 0.0633(4) Uani 1 1 d .
H1 H 0.138(3) 0.428(3) 0.1085(18) 0.093(8) Uiso 1 1 d .

loop_
_atom_site_aniso_label
_atom_site_aniso_U_11
_atom_site_aniso_U_22
_atom_site_aniso_U_33
_atom_site_aniso_U_23
_atom_site_aniso_U_13
_atom_site_aniso_U_12
C1 0.0394(8) 0.0348(7) 0.0294(7) 0.0057(6) 0.0057(6) 0.0081(6)
C2 0.0400(8) 0.0354(8) 0.0344(8) 0.0082(6) 0.0084(6) 0.0103(6)
C3 0.0524(9) 0.0389(8) 0.0326(8) 0.0075(6) 0.0095(7) 0.0159(7)
C4 0.0604(10) 0.0441(9) 0.0332(8) 0.0005(7) 0.0009(7) 0.0075(7)
C5 0.0435(9) 0.0525(10) 0.0427(9) 0.0040(7) 0.0007(7) -0.0014(7)
C6 0.0393(8) 0.0479(9) 0.0370(8) 0.0052(7) 0.0094(6) 0.0037(7)
C7 0.0400(9) 0.0515(10) 0.0502(9) 0.0079(7) 0.0123(7) 0.0083(7)
C8 0.0725(12) 0.0582(11) 0.0411(9) 0.0033(8) 0.0189(8) 0.0237(9)
C9 0.0352(8) 0.0358(8) 0.0296(7) 0.0037(6) 0.0046(6) 0.0061(6)
C10 0.0384(8) 0.0418(8) 0.0313(7) 0.0052(6) 0.0045(6) 0.0082(6)
C11 0.0456(9) 0.0494(9) 0.0310(8) 0.0027(7) 0.0060(7) 0.0078(7)
C12 0.0410(8) 0.0440(8) 0.0308(7) 0.0056(6) 0.0086(6) 0.0112(6)
C13 0.0379(8) 0.0393(8) 0.0331(8) 0.0069(6) 0.0073(6) 0.0103(6)
C14 0.0408(9) 0.0770(13) 0.0467(10) -0.0068(8) 0.0046(7) -0.0079(8)
C15 0.0446(9) 0.0521(9) 0.0346(8) 0.0024(7) 0.0078(7) 0.0102(7)
C16 0.0389(8) 0.0550(10) 0.0462(9) -0.0002(7) 0.0124(7) 0.0053(7)
N1 0.0355(7) 0.0396(7) 0.0296(6) 0.0015(5) 0.0071(5) 0.0053(5)
N2 0.0379(7) 0.0375(7) 0.0319(7) 0.0056(5) 0.0075(5) 0.0085(5)
N3 0.0364(7) 0.0498(8) 0.0328(7) 0.0001(6) 0.0042(5) 0.0011(6)
N4 0.0616(10) 0.0843(12) 0.0474(9) 0.0010(8) 0.0210(8) 0.0144(8)
O1 0.0364(6) 0.0624(7) 0.0386(6) -0.0003(5) 0.0109(5) 0.0033(5)
O2 0.0568(8) 0.0773(9) 0.0362(7) -0.0141(6) 0.0047(5) -0.0020(6)

loop_
_atom_type_symbol
_atom_type_description
_atom_type_scat_dispersion_real
_atom_type_scat_dispersion_imag
_atom_type_scat_source
C C 0.0033 0.0016 'International Tables Vol C Tables 4.2.6.8 and 6.1.1.4'
H H 0.0000 0.0000 'International Tables Vol C Tables 4.2.6.8 and 6.1.1.4'
N N 0.0061 0.0033 'International Tables Vol C Tables 4.2.6.8 and 6.1.1.4'
O O 0.0106 0.0060 'International Tables Vol C Tables 4.2.6.8 and 6.1.1.4'

loop_
_geom_angle_atom_site_label_1
_geom_angle_atom_site_label_2
_geom_angle_atom_site_label_3
_geom_angle
C6 C1 C2 121.81(14)
C6 C1 N1 120.74(13)
C2 C1 N1 117.45(13)
C1 C2 C3 118.03(14)
C1 C2 C7 120.65(14)
C3 C2 C7 121.31(14)
C4 C3 C2 119.62(14)
C4 C3 C8 119.42(15)
C2 C3 C8 120.95(15)
C5 C4 C3 120.99(15)
C5 C4 H4 119.5
C3 C4 H4 119.5
C6 C5 C4 120.57(15)
C6 C5 H5 119.7
C4 C5 H5 119.7
C5 C6 C1 118.95(14)
C5 C6 H6 120.5
C1 C6 H6 120.5
C2 C7 H7A 109.5
C2 C7 H7B 109.5
H7A C7 H7B 109.5
C2 C7 H7C 109.5
H7A C7 H7C 109.5
H7B C7 H7C 109.5
C3 C8 H8A 109.5
C3 C8 H8B 109.5
H8A C8 H8B 109.5
C3 C8 H8C 109.5
H8A C8 H8C 109.5
H8B C8 H8C 109.5
N2 C9 C13 116.50(13)
N2 C9 C10 122.99(13)
C13 C9 C10 120.51(13)
O1 C10 N3 119.96(14)
O1 C10 C9 122.39(14)
N3 C10 C9 117.63(13)
O2 C11 N3 120.64(15)
O2 C11 C12 122.81(14)
N3 C11 C12 116.55(13)
C13 C12 C15 122.11(14)
C13 C12 C11 123.20(13)
C15 C12 C11 114.68(13)
C12 C13 C9 117.90(14)
C12 C13 C16 121.79(13)
C9 C13 C16 120.30(13)
N3 C14 H14A 109.5
N3 C14 H14B 109.5
H14A C14 H14B 109.5
N3 C14 H14C 109.5
H14A C14 H14C 109.5
H14B C14 H14C 109.5
N4 C15 C12 178.57(18)
C13 C16 H16A 109.5
C13 C16 H16B 109.5
H16A C16 H16B 109.5
C13 C16 H16C 109.5
H16A C16 H16C 109.5
H16B C16 H16C 109.5
N2 N1 C1 121.61(13)
N2 N1 H1 113.1(15)
C1 N1 H1 125.3(15)
N1 N2 C9 119.01(13)
C10 N3 C11 123.92(13)
C10 N3 C14 118.67(13)
C11 N3 C14 117.30(13)

loop_
_geom_bond_atom_site_label_1
_geom_bond_atom_site_label_2
_geom_bond_distance
C1 C6 1.388(2)
C1 C2 1.401(2)
C1 N1 1.4067(19)
C2 C3 1.403(2)
C2 C7 1.510(2)
C3 C4 1.390(2)
C3 C8 1.503(2)
C4 C5 1.378(2)
C4 H4 0.9300
C5 C6 1.376(2)
C5 H5 0.9300
C6 H6 0.9300
C7 H7A 0.9600
C7 H7B 0.9600
C7 H7C 0.9600
C8 H8A 0.9600
C8 H8B 0.9600
C8 H8C 0.9600
C9 N2 1.3307(18)
C9 C13 1.4404(19)
C9 C10 1.465(2)
C10 O1 1.2334(18)
C10 N3 1.3765(19)
C11 O2 1.2157(19)
C11 N3 1.3939(19)
C11 C12 1.465(2)
C12 C13 1.364(2)
C12 C15 1.430(2)
C13 C16 1.492(2)
C14 N3 1.463(2)
C14 H14A 0.9600
C14 H14B 0.9600
C14 H14C 0.9600
C15 N4 1.140(2)
C16 H16A 0.9600
C16 H16B 0.9600
C16 H16C 0.9600
N1 N2 1.3014(17)
N1 H1 0.92(2)

loop_
_geom_torsion_atom_site_label_1
_geom_torsion_atom_site_label_2
_geom_torsion_atom_site_label_3
_geom_torsion_atom_site_label_4
_geom_torsion
C6 C1 C2 C3 -2.0(2)
N1 C1 C2 C3 177.65(12)
C6 C1 C2 C7 178.39(13)
N1 C1 C2 C7 -1.9(2)
C1 C2 C3 C4 1.2(2)
C7 C2 C3 C4 -179.23(13)
C1 C2 C3 C8 -177.91(13)
C7 C2 C3 C8 1.7(2)
C2 C3 C4 C5 0.4(2)
C8 C3 C4 C5 179.56(15)
C3 C4 C5 C6 -1.3(3)
C4 C5 C6 C1 0.5(3)
C2 C1 C6 C5 1.2(2)
N1 C1 C6 C5 -178.48(14)
N2 C9 C10 O1 -3.7(2)
C13 C9 C10 O1 176.11(13)
N2 C9 C10 N3 175.29(13)
C13 C9 C10 N3 -4.9(2)
O2 C11 C12 C13 -179.21(15)
N3 C11 C12 C13 0.9(2)
O2 C11 C12 C15 -0.2(2)
N3 C11 C12 C15 179.90(13)
C15 C12 C13 C9 -178.42(13)
C11 C12 C13 C9 0.5(2)
C15 C12 C13 C16 1.5(2)
C11 C12 C13 C16 -179.56(14)
N2 C9 C13 C12 -178.68(13)
C10 C9 C13 C12 1.5(2)
N2 C9 C13 C16 1.4(2)
C10 C9 C13 C16 -178.46(13)
C6 C1 N1 N2 4.2(2)
C2 C1 N1 N2 -175.52(12)
C1 N1 N2 C9 179.52(12)
C13 C9 N2 N1 -179.99(12)
C10 C9 N2 N1 -0.1(2)
O1 C10 N3 C11 -174.35(14)
C9 C10 N3 C11 6.6(2)
O1 C10 N3 C14 1.8(2)
C9 C10 N3 C14 -177.22(14)
O2 C11 N3 C10 175.42(15)
C12 C11 N3 C10 -4.7(2)
O2 C11 N3 C14 -0.8(2)
C12 C11 N3 C14 179.10(15)
